data_7700112
loop_
_publ_author_name
'Starynowicz, Przemys\/law'
'Lisowski, Jerzy'

_publ_section_title
;
 Chirality transfer between hexaazamacrocycles in heterodinuclear rare
 earth complexes.
;
_journal_issue 24
_journal_name_full 'Dalton transactions (Cambridge, England : 2003)'
_journal_page_first 8717
_journal_page_last 8724
_journal_paper_doi 10.1039/c9dt01318k
_journal_volume 48
_journal_year 2019
_chemical_absolute_configuration ad
_chemical_formula_sum 'C52 H78 Eu2 N16 O22'
_chemical_formula_weight 1583.22
_space_group_crystal_system orthorhombic
_space_group_IT_number 19
_space_group_name_Hall 'P 2ac 2ab'
_space_group_name_H-M_alt 'P 21 21 21'
_symmetry_space_group_name_Hall 'P 2ac 2ab'
_symmetry_space_group_name_H-M 'P 21 21 21'
_atom_sites_solution_hydrogens geom
_atom_sites_solution_primary vecmap
_atom_sites_solution_secondary difmap
_audit_creation_method SHELXL-2017/1
_audit_update_record
;
2019-05-10 deposited with the CCDC.    2019-05-14 downloaded from the CCDC.
;
_cell_angle_alpha 90
_cell_angle_beta 90
_cell_angle_gamma 90
_cell_formula_units_Z 4
_cell_length_a 15.043(2)
_cell_length_b 15.635(2)
_cell_length_c 25.974(4)
_cell_measurement_reflns_used 12255
_cell_measurement_temperature 100(1)
_cell_measurement_theta_max 28.8507
_cell_measurement_theta_min 2.7090
_cell_volume 6109.0(15)
_computing_cell_refinement
;
CrysAlisPro, Agilent Technologies,
Version 1.171.36.20 (release 27-06-2012 CrysAlis171 .NET)
(compiled Jul 11 2012,15:38:31)
;
_computing_data_collection
;
CrysAlisPro, Agilent Technologies,
Version 1.171.36.20 (release 27-06-2012 CrysAlis171 .NET)
(compiled Jul 11 2012,15:38:31)
;
_computing_data_reduction
;
CrysAlisPro, Agilent Technologies,
Version 1.171.36.20 (release 27-06-2012 CrysAlis171 .NET)
(compiled Jul 11 2012,15:38:31)
;
_computing_molecular_graphics 'DIAMOND 3.0d (Klaus Brandenburg)'
_computing_publication_material 'publCIF 1.9.5_c (S. P. Westrip)'
_computing_structure_refinement 'SHELXL-2017/1 (Sheldrick, 2017)'
_computing_structure_solution SHELXS97
_diffrn_ambient_temperature 100(1)
_diffrn_detector_area_resol_mean 10.3456
_diffrn_measured_fraction_theta_full 0.969
_diffrn_measured_fraction_theta_max 0.890
_diffrn_measurement_device_type 'Xcalibur, Ruby'
_diffrn_measurement_method '\w scans'
_diffrn_radiation_monochromator graphite
_diffrn_radiation_type MoK\a
_diffrn_radiation_wavelength 0.71073
_diffrn_reflns_av_R_equivalents 0.0247
_diffrn_reflns_av_unetI/netI 0.0463
_diffrn_reflns_Laue_measured_fraction_full 0.969
_diffrn_reflns_Laue_measured_fraction_max 0.890
_diffrn_reflns_limit_h_max 10
_diffrn_reflns_limit_h_min -20
_diffrn_reflns_limit_k_max 19
_diffrn_reflns_limit_k_min -9
_diffrn_reflns_limit_l_max 30
_diffrn_reflns_limit_l_min -35
_diffrn_reflns_number 21148
_diffrn_reflns_point_group_measured_fraction_full 0.849
_diffrn_reflns_point_group_measured_fraction_max 0.766
_diffrn_reflns_theta_full 27.500
_diffrn_reflns_theta_max 28.914
_diffrn_reflns_theta_min 2.714
_diffrn_source 'Enhance (Mo) X-ray Source'
_exptl_absorpt_coefficient_mu 2.126
_exptl_absorpt_correction_T_max 0.651
_exptl_absorpt_correction_T_min 0.546
_exptl_absorpt_correction_type analytical
_exptl_absorpt_process_details
;
CrysAlisPro, Agilent Technologies,
Version 1.171.36.20 (release 27-06-2012 CrysAlis171 .NET)
(compiled Jul 11 2012,15:38:31)
Analytical numeric absorption correction using a multifaceted crystal
model based on expressions derived by R.C. Clark & J.S. Reid.
(Clark, R. C. & Reid, J. S. (1995). Acta Cryst. A51, 887-897)
;
_exptl_crystal_colour colourless
_exptl_crystal_density_diffrn 1.721
_exptl_crystal_description irregular
_exptl_crystal_F_000 3216
_exptl_crystal_recrystallization_method 'Re-crystallisation from solvent: water'
_exptl_crystal_size_max 0.3811
_exptl_crystal_size_mid 0.3433
_exptl_crystal_size_min 0.2576
_refine_diff_density_max 1.384
_refine_diff_density_min -0.743
_refine_diff_density_rms 0.123
_refine_ls_abs_structure_details
;
 Flack x determined using 4092 quotients [(I+)-(I-)]/[(I+)+(I-)]
 (Parsons, Flack and Wagner, Acta Cryst. B69 (2013) 249-259).
;
_refine_ls_abs_structure_Flack -0.010(5)
_refine_ls_extinction_method none
_refine_ls_goodness_of_fit_ref 1.101
_refine_ls_hydrogen_treatment constr
_refine_ls_matrix_type full
_refine_ls_number_parameters 828
_refine_ls_number_reflns 12350
_refine_ls_number_restraints 0
_refine_ls_restrained_S_all 1.101
_refine_ls_R_factor_all 0.0381
_refine_ls_R_factor_gt 0.0352
_refine_ls_shift/su_max 0.002
_refine_ls_shift/su_mean 0.000
_refine_ls_structure_factor_coef Fsqd
_refine_ls_weighting_details 'w=1/[\s^2^(Fo^2^)+(0.0167P)^2^+19.7565P] where P=(Fo^2^+2Fc^2^)/3'
_refine_ls_weighting_scheme calc
_refine_ls_wR_factor_gt 0.0759
_refine_ls_wR_factor_ref 0.0772
_reflns_Friedel_coverage 0.578
_reflns_Friedel_fraction_full 0.705
_reflns_Friedel_fraction_max 0.618
_reflns_number_gt 11776
_reflns_number_total 12350
_reflns_threshold_expression 'I > 2\s(I)'
_cod_data_source_file c9dt01318k2.cif
_cod_data_source_block eu18
_cod_depositor_comments 'Adding full bibliography for 7700112--7700114.cif.'
_cod_database_code 7700112
_shelx_shelxl_version_number 2017/1
_shelx_space_group_comment
;
The symmetry employed for this shelxl refinement is uniquely defined
by the following loop, which should always be used as a source of
symmetry information in preference to the above space-group names.
They are only intended as comments.
;

loop_
_space_group_symop_operation_xyz
'x, y, z'
'-x+1/2, -y, z+1/2'
'-x, y+1/2, -z+1/2'
'x+1/2, -y+1/2, -z'

loop_
_atom_site_label
_atom_site_type_symbol
_atom_site_fract_x
_atom_site_fract_y
_atom_site_fract_z
_atom_site_U_iso_or_equiv
_atom_site_adp_type
_atom_site_occupancy
_atom_site_site_symmetry_order
_atom_site_calc_flag
_atom_site_refinement_flags_posn
_atom_site_refinement_flags_adp
_atom_site_refinement_flags_occupancy
_atom_site_disorder_assembly
_atom_site_disorder_group
Eu1 Eu 0.03515(2) 0.96601(2) 0.83359(2) 0.01056(7) Uani 1 1 d . . . . .
Eu2 Eu 0.06286(2) 1.14747(2) 0.93123(2) 0.01127(8) Uani 1 1 d . . . . .
O1 O 0.0614(3) 1.0034(3) 0.91866(16) 0.0125(9) Uani 1 1 d . . . . .
H01 H 0.069728 0.966331 0.943156 0.015 Uiso 1 1 calc R U . . .
O2 O 0.0384(3) 1.1133(3) 0.84765(16) 0.0142(10) Uani 1 1 d . . . . .
H02 H 0.030991 1.151012 0.823419 0.017 Uiso 1 1 calc R U . . .
O11 O -0.0504(3) 0.8504(3) 0.78189(17) 0.0201(11) Uani 1 1 d . . . . .
O12 O 0.0909(3) 0.8527(4) 0.76786(18) 0.0193(11) Uani 1 1 d . . . . .
O13 O 0.0107(4) 0.7490(3) 0.7365(2) 0.0265(13) Uani 1 1 d . . . . .
O21 O 0.0397(5) 1.5316(5) 0.8984(2) 0.0434(16) Uani 1 1 d . . . . .
O22 O 0.0356(4) 1.5625(4) 0.9790(2) 0.0343(14) Uani 1 1 d . . . . .
O23 O 0.0756(5) 1.4381(4) 0.9556(3) 0.0469(19) Uani 1 1 d . . . . .
O31 O 0.1100(5) 0.8389(5) 1.0883(2) 0.0421(18) Uani 1 1 d . . . . .
O32 O 0.0991(5) 0.7388(4) 1.0312(2) 0.0389(16) Uani 1 1 d . . . . .
O33 O 0.0879(6) 0.8695(4) 1.0082(2) 0.053(2) Uani 1 1 d . . . . .
O41 O 0.5138(8) 0.9553(10) 0.7787(5) 0.124(5) Uani 1 1 d . . . . .
O42 O 0.4852(7) 1.0016(8) 0.7011(4) 0.108(4) Uani 1 1 d . . . . .
O43 O 0.4820(7) 1.0876(9) 0.7656(4) 0.105(4) Uani 1 1 d . . . . .
OW1 O 0.0835(4) 1.2660(3) 0.9913(2) 0.0286(14) Uani 1 1 d . . . . .
OW2 O 0.5042(5) 1.0892(5) 0.8771(3) 0.0506(19) Uani 1 1 d . . . . .
OW3 O -0.4158(6) 1.3536(9) 0.8358(3) 0.106(4) Uani 1 1 d . . . . .
OW4 O 0.0453(8) 1.2600(6) 1.0889(3) 0.086(3) Uani 1 1 d . . . . .
OW5 O -0.3854(8) 0.8475(11) 0.8472(5) 0.174(8) Uani 1 1 d . . . . .
OW6 O -0.4188(7) 1.3083(9) 0.7345(4) 0.126(5) Uani 1 1 d . . . . .
OW7 O 0.1032(4) 1.5288(5) 1.0764(3) 0.0462(17) Uani 1 1 d . . . . .
OW81 O 0.0111(12) 0.8337(12) 1.1829(7) 0.068(5) Uiso 0.5 1 d . . P A 1
OW82 O 0.0343(13) 0.7856(12) 1.1738(7) 0.069(5) Uiso 0.5 1 d . . P B 2
N01 N 0.0169(4) 0.8162(4) 0.7620(2) 0.0180(14) Uani 1 1 d . . . . .
N02 N 0.0505(4) 1.5105(4) 0.9445(2) 0.0214(14) Uani 1 1 d . . . . .
N03 N 0.0978(5) 0.8146(5) 1.0420(3) 0.0274(16) Uani 1 1 d . . . . .
N04 N 0.4898(7) 1.0074(11) 0.7452(5) 0.098(6) Uani 1 1 d . . . . .
N1 N 0.1279(4) 1.0372(4) 0.7566(2) 0.0119(11) Uani 1 1 d . . . . .
N2 N 0.2101(4) 0.9614(4) 0.8369(2) 0.0122(11) Uani 1 1 d . . . . .
N3 N 0.1142(4) 0.8303(3) 0.8780(2) 0.0126(12) Uani 1 1 d . . . . .
N4 N -0.0617(4) 0.8606(4) 0.8902(2) 0.0146(11) Uani 1 1 d . . . . .
N5 N -0.1353(4) 0.9978(4) 0.8430(2) 0.0145(12) Uani 1 1 d . . . . .
N6 N -0.0531(4) 1.0413(4) 0.7540(2) 0.0128(11) Uani 1 1 d . . . . .
N7 N 0.1949(4) 1.0883(4) 0.9893(2) 0.0114(11) Uani 1 1 d . . . . .
N8 N 0.2285(4) 1.1633(3) 0.8982(2) 0.0129(12) Uani 1 1 d . . . . .
N9 N 0.1096(4) 1.2875(4) 0.8767(2) 0.0163(13) Uani 1 1 d . . . . .
N10 N -0.0631(4) 1.2567(4) 0.9012(2) 0.0148(12) Uani 1 1 d . . . . .
N11 N -0.1041(4) 1.1172(4) 0.9565(2) 0.0154(13) Uani 1 1 d . . . . .
N12 N 0.0243(4) 1.0777(3) 1.0246(2) 0.0120(11) Uani 1 1 d . . . . .
C1 C 0.0876(5) 1.0782(4) 0.7178(3) 0.0127(14) Uani 1 1 d . . . . .
C2 C 0.1341(5) 1.1226(5) 0.6799(3) 0.0178(16) Uani 1 1 d . . . . .
H2 H 0.103925 1.151726 0.654058 0.021 Uiso 1 1 calc R U . . .
C3 C 0.2262(5) 1.1227(5) 0.6814(3) 0.0187(16) Uani 1 1 d . . . . .
H3 H 0.258904 1.150825 0.656221 0.022 Uiso 1 1 calc R U . . .
C4 C 0.2683(5) 1.0803(5) 0.7211(3) 0.0171(15) Uani 1 1 d . . . . .
H4 H 0.329952 1.079959 0.723470 0.020 Uiso 1 1 calc R U . . .
C5 C 0.2164(5) 1.0379(5) 0.7578(3) 0.0149(14) Uani 1 1 d . . . . .
C6 C 0.2578(5) 0.9922(4) 0.8016(3) 0.0159(15) Uani 1 1 d . . . . .
H6 H 0.319235 0.986189 0.803110 0.019 Uiso 1 1 calc R U . . .
C7 C 0.2507(5) 0.9109(4) 0.8791(2) 0.0119(14) Uani 1 1 d . . . . .
H7 H 0.230996 0.935469 0.911908 0.014 Uiso 1 1 calc R U . . .
C8 C 0.3525(5) 0.9089(5) 0.8791(3) 0.0179(15) Uani 1 1 d . . . . .
H8A H 0.373514 0.888580 0.846016 0.021 Uiso 1 1 calc R U . . .
H8B H 0.375183 0.966324 0.884253 0.021 Uiso 1 1 calc R U . . .
C9 C 0.3874(5) 0.8507(5) 0.9215(3) 0.0199(15) Uani 1 1 d . . . . .
H9A H 0.367924 0.871782 0.954751 0.024 Uiso 1 1 calc R U . . .
H9B H 0.451851 0.850684 0.921047 0.024 Uiso 1 1 calc R U . . .
C10 C 0.3530(5) 0.7598(5) 0.9133(3) 0.0173(15) Uani 1 1 d . . . . .
H10A H 0.374125 0.738077 0.880595 0.021 Uiso 1 1 calc R U . . .
H10B H 0.375376 0.722870 0.940382 0.021 Uiso 1 1 calc R U . . .
C11 C 0.2520(5) 0.7594(5) 0.9140(3) 0.0177(15) Uani 1 1 d . . . . .
H11A H 0.231586 0.775026 0.948147 0.021 Uiso 1 1 calc R U . . .
H11B H 0.231158 0.701866 0.906878 0.021 Uiso 1 1 calc R U . . .
C12 C 0.2118(5) 0.8208(4) 0.8747(3) 0.0132(14) Uani 1 1 d . . . . .
H12 H 0.226004 0.798996 0.840296 0.016 Uiso 1 1 calc R U . . .
C13 C 0.0699(5) 0.7794(4) 0.9072(3) 0.0133(14) Uani 1 1 d . . . . .
H13 H 0.098523 0.734948 0.924308 0.016 Uiso 1 1 calc R U . . .
C14 C -0.0270(5) 0.7922(4) 0.9133(2) 0.0153(14) Uani 1 1 d . . . . .
C15 C -0.0763(5) 0.7344(5) 0.9421(2) 0.0161(15) Uani 1 1 d . . . . .
H15 H -0.048900 0.688528 0.958461 0.019 Uiso 1 1 calc R U . . .
C16 C -0.1684(5) 0.7467(5) 0.9460(3) 0.0206(17) Uani 1 1 d . . . . .
H16 H -0.203660 0.708432 0.964326 0.025 Uiso 1 1 calc R U . . .
C17 C -0.2052(5) 0.8167(5) 0.9221(3) 0.0206(16) Uani 1 1 d . . . . .
H17 H -0.266061 0.826790 0.924060 0.025 Uiso 1 1 calc R U . . .
C18 C -0.1497(5) 0.8726(5) 0.8947(3) 0.0165(15) Uani 1 1 d . . . . .
C19 C -0.1865(5) 0.9480(5) 0.8683(3) 0.0204(16) Uani 1 1 d . . . . .
H19 H -0.247159 0.959340 0.869979 0.025 Uiso 1 1 calc R U . . .
C20 C -0.1739(5) 1.0678(5) 0.8130(3) 0.0150(14) Uani 1 1 d . . . . .
H20 H -0.143082 1.120441 0.822920 0.018 Uiso 1 1 calc R U . . .
C21 C -0.2735(5) 1.0835(5) 0.8193(3) 0.0191(16) Uani 1 1 d . . . . .
H21A H -0.305420 1.030954 0.812225 0.023 Uiso 1 1 calc R U . . .
H21B H -0.285569 1.099592 0.854730 0.023 Uiso 1 1 calc R U . . .
C22 C -0.3070(5) 1.1532(5) 0.7838(3) 0.0234(16) Uani 1 1 d . . . . .
H22A H -0.276839 1.206573 0.791455 0.028 Uiso 1 1 calc R U . . .
H22B H -0.370240 1.161692 0.789134 0.028 Uiso 1 1 calc R U . . .
C23 C -0.2895(5) 1.1276(5) 0.7273(3) 0.0253(18) Uani 1 1 d . . . . .
H23A H -0.320791 1.074928 0.719533 0.030 Uiso 1 1 calc R U . . .
H23B H -0.311667 1.171891 0.704539 0.030 Uiso 1 1 calc R U . . .
C24 C -0.1906(5) 1.1153(5) 0.7187(3) 0.0177(15) Uani 1 1 d . . . . .
H24A H -0.160540 1.169707 0.723161 0.021 Uiso 1 1 calc R U . . .
H24B H -0.180673 1.096441 0.683604 0.021 Uiso 1 1 calc R U . . .
C25 C -0.1502(4) 1.0492(5) 0.7562(3) 0.0149(15) Uani 1 1 d . . . . .
H25 H -0.175323 0.993230 0.747440 0.018 Uiso 1 1 calc R U . . .
C26 C -0.0099(5) 1.0792(5) 0.7186(3) 0.0173(15) Uani 1 1 d . . . . .
H26 H -0.040589 1.107898 0.692761 0.021 Uiso 1 1 calc R U . . .
C31 C 0.1785(5) 1.0446(5) 1.0326(3) 0.0163(15) Uani 1 1 d . . . . .
C32 C 0.2442(5) 1.0007(5) 1.0598(3) 0.0190(16) Uani 1 1 d . . . . .
H32 H 0.229885 0.969917 1.089326 0.023 Uiso 1 1 calc R U . . .
C33 C 0.3309(5) 1.0036(5) 1.0422(3) 0.0222(17) Uani 1 1 d . . . . .
H33 H 0.376210 0.976333 1.060194 0.027 Uiso 1 1 calc R U . . .
C34 C 0.3491(5) 1.0481(5) 0.9971(3) 0.0201(16) Uani 1 1 d . . . . .
H34 H 0.406419 1.050642 0.983770 0.024 Uiso 1 1 calc R U . . .
C35 C 0.2780(5) 1.0890(4) 0.9725(3) 0.0147(14) Uani 1 1 d . . . . .
C36 C 0.2936(5) 1.1348(4) 0.9232(3) 0.0156(14) Uani 1 1 d . . . . .
H36 H 0.351141 1.142432 0.910966 0.019 Uiso 1 1 calc R U . . .
C37 C 0.2431(5) 1.2132(5) 0.8510(3) 0.0158(15) Uani 1 1 d . . . . .
H37 H 0.207729 1.186888 0.823552 0.019 Uiso 1 1 calc R U . . .
C38 C 0.3391(5) 1.2180(5) 0.8322(3) 0.0196(15) Uani 1 1 d . . . . .
H38A H 0.376712 1.240075 0.859496 0.024 Uiso 1 1 calc R U . . .
H38B H 0.359904 1.161192 0.823334 0.024 Uiso 1 1 calc R U . . .
C39 C 0.3457(5) 1.2762(5) 0.7852(3) 0.0220(17) Uani 1 1 d . . . . .
H39A H 0.406937 1.278554 0.773530 0.026 Uiso 1 1 calc R U . . .
H39B H 0.309876 1.252958 0.757487 0.026 Uiso 1 1 calc R U . . .
C40 C 0.3138(5) 1.3659(5) 0.7981(3) 0.0232(17) Uani 1 1 d . . . . .
H40A H 0.318386 1.401937 0.767798 0.028 Uiso 1 1 calc R U . . .
H40B H 0.351217 1.390151 0.824767 0.028 Uiso 1 1 calc R U . . .
C41 C 0.2166(5) 1.3635(5) 0.8167(3) 0.0190(16) Uani 1 1 d . . . . .
H41A H 0.198701 1.420546 0.827070 0.023 Uiso 1 1 calc R U . . .
H41B H 0.178615 1.345981 0.788404 0.023 Uiso 1 1 calc R U . . .
C42 C 0.2033(5) 1.3021(4) 0.8619(3) 0.0136(14) Uani 1 1 d . . . . .
H42 H 0.234330 1.326020 0.891808 0.016 Uiso 1 1 calc R U . . .
C43 C 0.0505(5) 1.3382(4) 0.8605(3) 0.0172(16) Uani 1 1 d . . . . .
H43 H 0.067096 1.385663 0.841213 0.021 Uiso 1 1 calc R U . . .
C44 C -0.0440(5) 1.3237(4) 0.8717(2) 0.0159(15) Uani 1 1 d . . . . .
C45 C -0.1094(5) 1.3757(5) 0.8498(3) 0.0203(17) Uani 1 1 d . . . . .
H45 H -0.093417 1.422567 0.829815 0.024 Uiso 1 1 calc R U . . .
C46 C -0.1973(5) 1.3571(5) 0.8579(3) 0.0204(16) Uani 1 1 d . . . . .
H46 H -0.241964 1.389873 0.842858 0.024 Uiso 1 1 calc R U . . .
C47 C -0.2175(5) 1.2883(5) 0.8890(3) 0.0207(16) Uani 1 1 d . . . . .
H47 H -0.276432 1.274511 0.895917 0.025 Uiso 1 1 calc R U . . .
C48 C -0.1493(5) 1.2400(5) 0.9098(3) 0.0180(16) Uani 1 1 d . . . . .
C49 C -0.1672(5) 1.1653(5) 0.9422(3) 0.0171(16) Uani 1 1 d . . . . .
H49 H -0.225145 1.153046 0.952206 0.021 Uiso 1 1 calc R U . . .
C50 C -0.1212(5) 1.0448(5) 0.9907(3) 0.0141(14) Uani 1 1 d . . . . .
H50 H -0.095357 0.993853 0.974680 0.017 Uiso 1 1 calc R U . . .
C51 C -0.2193(5) 1.0253(5) 1.0022(3) 0.0203(16) Uani 1 1 d . . . . .
H51A H -0.247234 1.074915 1.017691 0.024 Uiso 1 1 calc R U . . .
H51B H -0.250235 1.012532 0.970293 0.024 Uiso 1 1 calc R U . . .
C52 C -0.2262(5) 0.9493(5) 1.0385(3) 0.0189(16) Uani 1 1 d . . . . .
H52A H -0.197712 0.899829 1.023192 0.023 Uiso 1 1 calc R U . . .
H52B H -0.288181 0.935533 1.044508 0.023 Uiso 1 1 calc R U . . .
C53 C -0.1812(5) 0.9710(5) 1.0894(3) 0.0207(16) Uani 1 1 d . . . . .
H53A H -0.186175 0.922876 1.112749 0.025 Uiso 1 1 calc R U . . .
H53B H -0.210663 1.019698 1.105040 0.025 Uiso 1 1 calc R U . . .
C54 C -0.0831(5) 0.9921(4) 1.0805(3) 0.0184(16) Uani 1 1 d . . . . .
H54A H -0.052594 0.940702 1.069233 0.022 Uiso 1 1 calc R U . . .
H54B H -0.056787 1.009656 1.112933 0.022 Uiso 1 1 calc R U . . .
C55 C -0.0682(5) 1.0629(4) 1.0405(3) 0.0143(14) Uani 1 1 d . . . . .
H55 H -0.090769 1.116409 1.055161 0.017 Uiso 1 1 calc R U . . .
C56 C 0.0866(5) 1.0411(5) 1.0496(3) 0.0149(14) Uani 1 1 d . . . . .
H56 H 0.072718 1.011424 1.079626 0.018 Uiso 1 1 calc R U . . .

loop_
_atom_site_aniso_label
_atom_site_aniso_U_11
_atom_site_aniso_U_22
_atom_site_aniso_U_33
_atom_site_aniso_U_23
_atom_site_aniso_U_13
_atom_site_aniso_U_12
Eu1 0.01271(15) 0.00939(15) 0.00959(14) 0.00093(13) -0.00108(14) -0.00129(14)
Eu2 0.01345(15) 0.00963(15) 0.01074(15) 0.00153(13) -0.00061(14) -0.00044(14)
O1 0.018(2) 0.010(2) 0.010(2) 0.0035(16) -0.003(2) 0.000(2)
O2 0.019(2) 0.012(2) 0.012(2) -0.0028(17) -0.004(2) -0.003(2)
O11 0.019(3) 0.022(3) 0.020(2) -0.008(2) -0.002(2) -0.001(2)
O12 0.021(3) 0.019(3) 0.017(2) -0.002(2) -0.001(2) -0.003(2)
O13 0.043(4) 0.015(3) 0.022(3) -0.004(2) -0.005(3) -0.003(3)
O21 0.048(4) 0.057(4) 0.025(3) 0.015(3) -0.002(3) -0.007(4)
O22 0.034(3) 0.030(3) 0.039(3) -0.018(3) -0.007(3) 0.016(3)
O23 0.071(5) 0.017(3) 0.053(4) -0.003(3) -0.021(4) 0.000(3)
O31 0.049(4) 0.054(5) 0.023(3) -0.012(3) -0.011(3) 0.008(4)
O32 0.054(4) 0.023(3) 0.040(4) -0.001(3) -0.014(3) -0.003(3)
O33 0.102(7) 0.023(3) 0.034(4) 0.007(3) -0.018(4) 0.001(4)
O41 0.091(9) 0.185(14) 0.096(8) -0.034(9) 0.020(7) -0.026(10)
O42 0.086(8) 0.178(13) 0.060(6) -0.043(7) 0.016(6) 0.015(8)
O43 0.056(6) 0.150(11) 0.108(8) -0.063(8) 0.005(6) 0.005(7)
OW1 0.048(4) 0.017(3) 0.021(3) -0.004(2) -0.004(3) -0.001(3)
OW2 0.037(4) 0.058(5) 0.057(5) -0.002(4) 0.004(4) 0.000(4)
OW3 0.058(5) 0.219(13) 0.040(4) -0.001(7) -0.006(4) 0.004(7)
OW4 0.121(9) 0.099(7) 0.039(4) -0.018(4) 0.021(5) -0.016(7)
OW5 0.090(8) 0.283(18) 0.149(11) -0.159(13) 0.063(8) -0.109(11)
OW6 0.065(7) 0.192(13) 0.122(9) 0.093(9) 0.028(7) 0.027(8)
OW7 0.037(3) 0.054(4) 0.047(4) -0.011(4) -0.005(3) 0.013(4)
N01 0.030(4) 0.015(3) 0.009(3) 0.003(2) -0.002(3) -0.002(3)
N02 0.023(3) 0.020(3) 0.021(3) -0.002(2) -0.003(3) -0.002(3)
N03 0.023(3) 0.032(4) 0.027(4) 0.001(3) -0.004(3) 0.005(3)
N04 0.047(6) 0.201(18) 0.047(6) 0.043(9) 0.024(5) 0.067(9)
N1 0.018(3) 0.007(2) 0.011(3) -0.001(2) 0.001(2) -0.003(3)
N2 0.016(3) 0.013(3) 0.008(2) -0.002(3) -0.006(2) -0.002(2)
N3 0.017(3) 0.007(3) 0.014(3) 0.001(2) -0.001(2) -0.001(2)
N4 0.017(3) 0.013(3) 0.014(3) 0.002(2) -0.001(2) -0.001(3)
N5 0.016(3) 0.013(3) 0.014(3) -0.003(2) 0.000(2) -0.002(2)
N6 0.014(3) 0.011(3) 0.013(3) 0.001(2) -0.001(2) -0.004(3)
N7 0.013(3) 0.007(3) 0.013(3) -0.001(2) -0.002(2) 0.001(2)
N8 0.020(3) 0.005(3) 0.014(3) -0.001(2) 0.002(2) -0.001(2)
N9 0.022(3) 0.015(3) 0.011(3) -0.002(2) -0.001(3) -0.001(3)
N10 0.020(3) 0.011(3) 0.013(3) -0.001(2) -0.002(3) 0.001(3)
N11 0.014(3) 0.017(3) 0.015(3) 0.003(2) -0.001(2) 0.001(2)
N12 0.018(3) 0.009(3) 0.009(3) 0.002(2) -0.001(2) -0.001(2)
C1 0.021(4) 0.007(3) 0.011(3) 0.001(3) -0.002(3) 0.000(3)
C2 0.028(4) 0.017(4) 0.009(3) 0.002(3) 0.006(3) 0.002(3)
C3 0.027(4) 0.017(4) 0.013(3) -0.001(3) 0.008(3) -0.001(3)
C4 0.014(3) 0.017(4) 0.021(4) 0.000(3) 0.002(3) -0.005(3)
C5 0.018(3) 0.012(3) 0.015(3) 0.003(3) 0.002(3) 0.003(3)
C6 0.014(3) 0.014(3) 0.020(4) 0.002(3) 0.001(3) 0.000(3)
C7 0.015(3) 0.013(3) 0.007(3) 0.002(3) -0.004(3) -0.001(3)
C8 0.016(3) 0.016(4) 0.022(4) 0.000(3) -0.004(3) -0.003(3)
C9 0.018(3) 0.021(4) 0.021(4) 0.006(3) -0.004(3) 0.001(3)
C10 0.016(3) 0.014(3) 0.022(4) 0.001(3) -0.004(3) 0.003(3)
C11 0.021(4) 0.014(3) 0.019(4) 0.005(3) 0.000(3) -0.001(3)
C12 0.013(3) 0.012(3) 0.014(3) -0.001(3) -0.002(3) 0.004(3)
C13 0.020(3) 0.005(3) 0.016(3) 0.001(2) -0.001(3) 0.000(3)
C14 0.019(3) 0.018(3) 0.009(3) 0.003(3) -0.003(3) -0.006(3)
C15 0.020(4) 0.015(3) 0.013(3) 0.002(3) -0.001(3) -0.003(3)
C16 0.030(4) 0.017(4) 0.015(4) 0.005(3) 0.005(3) -0.006(3)
C17 0.020(4) 0.021(4) 0.021(4) 0.004(3) 0.008(3) -0.001(3)
C18 0.018(4) 0.017(4) 0.014(3) 0.004(3) 0.000(3) -0.006(3)
C19 0.016(3) 0.021(4) 0.025(4) 0.003(3) 0.003(3) 0.000(3)
C20 0.012(3) 0.015(3) 0.018(3) 0.006(3) 0.001(3) -0.003(3)
C21 0.017(3) 0.020(4) 0.020(4) 0.002(3) 0.001(3) 0.004(3)
C22 0.015(3) 0.026(4) 0.029(4) 0.001(4) -0.002(3) 0.004(3)
C23 0.022(4) 0.030(5) 0.025(4) 0.011(3) -0.007(3) -0.005(3)
C24 0.019(4) 0.018(4) 0.016(4) 0.003(3) -0.002(3) -0.004(3)
C25 0.010(3) 0.017(4) 0.017(3) -0.002(3) -0.002(3) 0.000(3)
C26 0.023(4) 0.017(4) 0.012(3) -0.003(3) 0.000(3) 0.003(3)
C31 0.020(3) 0.017(4) 0.013(3) 0.000(3) 0.001(3) -0.002(3)
C32 0.022(4) 0.019(3) 0.016(4) 0.004(3) -0.004(3) -0.001(3)
C33 0.020(4) 0.025(4) 0.021(4) -0.001(3) -0.013(3) 0.005(3)
C34 0.017(3) 0.022(4) 0.021(4) -0.001(3) 0.000(3) 0.002(3)
C35 0.019(4) 0.013(3) 0.011(3) -0.001(3) -0.004(3) 0.002(3)
C36 0.017(3) 0.012(3) 0.018(4) 0.002(3) 0.004(3) -0.003(3)
C37 0.015(3) 0.015(3) 0.017(3) 0.002(3) 0.002(3) -0.001(3)
C38 0.021(3) 0.021(4) 0.017(3) 0.001(3) 0.005(3) -0.001(3)
C39 0.022(4) 0.021(4) 0.023(4) 0.008(3) 0.005(3) -0.004(3)
C40 0.026(4) 0.023(4) 0.021(4) 0.004(3) 0.003(3) -0.006(4)
C41 0.021(4) 0.016(4) 0.021(4) 0.004(3) -0.001(3) -0.008(3)
C42 0.014(3) 0.015(4) 0.012(3) 0.002(3) -0.002(3) -0.003(3)
C43 0.023(4) 0.015(4) 0.014(3) 0.002(3) 0.008(3) 0.004(3)
C44 0.026(4) 0.011(3) 0.011(3) 0.002(2) 0.001(3) 0.003(3)
C45 0.029(4) 0.017(4) 0.015(3) 0.005(3) 0.001(3) 0.004(3)
C46 0.025(4) 0.019(4) 0.017(3) 0.000(3) 0.005(3) 0.011(4)
C47 0.019(4) 0.023(4) 0.021(4) 0.004(3) 0.004(3) 0.004(3)
C48 0.019(4) 0.020(4) 0.015(3) -0.004(3) -0.002(3) 0.006(3)
C49 0.011(3) 0.017(4) 0.023(4) -0.005(3) 0.004(3) -0.002(3)
C50 0.015(3) 0.012(3) 0.015(3) 0.004(3) 0.003(3) 0.002(3)
C51 0.014(3) 0.024(4) 0.023(4) 0.005(3) 0.001(3) -0.001(3)
C52 0.015(3) 0.020(4) 0.022(4) 0.009(3) -0.001(3) -0.001(3)
C53 0.024(4) 0.016(4) 0.022(4) 0.005(3) 0.011(3) 0.000(3)
C54 0.023(4) 0.016(3) 0.017(4) 0.003(3) 0.001(3) 0.001(3)
C55 0.017(3) 0.009(3) 0.016(3) -0.002(3) 0.002(3) 0.002(3)
C56 0.023(4) 0.010(3) 0.012(3) 0.001(3) -0.003(3) -0.002(3)

loop_
_atom_type_symbol
_atom_type_description
_atom_type_scat_dispersion_real
_atom_type_scat_dispersion_imag
_atom_type_scat_source
C C 0.0033 0.0016 'International Tables Vol C Tables 4.2.6.8 and 6.1.1.4'
H H 0.0000 0.0000 'International Tables Vol C Tables 4.2.6.8 and 6.1.1.4'
N N 0.0061 0.0033 'International Tables Vol C Tables 4.2.6.8 and 6.1.1.4'
O O 0.0106 0.0060 'International Tables Vol C Tables 4.2.6.8 and 6.1.1.4'
Eu Eu -0.1578 3.6682 'International Tables Vol C Tables 4.2.6.8 and 6.1.1.4'

loop_
_geom_angle_atom_site_label_1
_geom_angle_atom_site_label_2
_geom_angle_atom_site_label_3
_geom_angle
O1 Eu1 O2 66.31(14)
O1 Eu1 O11 138.89(16)
O2 Eu1 O11 141.22(17)
O1 Eu1 O12 137.96(16)
O2 Eu1 O12 140.27(16)
O11 Eu1 O12 49.08(16)
O1 Eu1 N5 91.70(17)
O2 Eu1 N5 79.55(18)
O11 Eu1 N5 72.27(17)
O12 Eu1 N5 120.39(17)
O1 Eu1 N2 78.81(17)
O2 Eu1 N2 90.05(18)
O11 Eu1 N2 119.58(16)
O12 Eu1 N2 71.37(16)
N5 Eu1 N2 168.14(18)
O1 Eu1 N4 73.82(16)
O2 Eu1 N4 122.66(17)
O11 Eu1 N4 65.20(15)
O12 Eu1 N4 96.78(17)
N5 Eu1 N4 61.86(19)
N2 Eu1 N4 120.99(18)
O1 Eu1 N1 121.16(17)
O2 Eu1 N1 72.31(17)
O11 Eu1 N1 99.28(16)
O12 Eu1 N1 67.96(17)
N5 Eu1 N1 119.99(18)
N2 Eu1 N1 61.00(17)
N4 Eu1 N1 163.70(17)
O1 Eu1 N3 73.49(16)
O2 Eu1 N3 134.59(17)
O11 Eu1 N3 83.79(16)
O12 Eu1 N3 66.51(17)
N5 Eu1 N3 122.79(18)
N2 Eu1 N3 61.52(18)
N4 Eu1 N3 60.94(18)
N1 Eu1 N3 114.61(18)
O1 Eu1 N6 134.18(16)
O2 Eu1 N6 72.69(16)
O11 Eu1 N6 70.50(16)
O12 Eu1 N6 87.31(16)
N5 Eu1 N6 60.83(17)
N2 Eu1 N6 121.54(17)
N4 Eu1 N6 115.01(17)
N1 Eu1 N6 60.54(16)
N3 Eu1 N6 151.74(17)
O1 Eu1 N01 143.33(15)
O2 Eu1 N01 150.34(15)
O11 Eu1 N01 24.55(17)
O12 Eu1 N01 24.69(16)
N5 Eu1 N01 96.66(18)
N2 Eu1 N01 95.20(18)
N4 Eu1 N01 78.91(17)
N1 Eu1 N01 84.81(17)
N3 Eu1 N01 72.00(16)
N6 Eu1 N01 79.77(16)
O1 Eu1 Eu2 33.23(11)
O2 Eu1 Eu2 33.09(11)
O11 Eu1 Eu2 156.00(11)
O12 Eu1 Eu2 154.83(11)
N5 Eu1 Eu2 84.50(12)
N2 Eu1 Eu2 83.67(12)
N4 Eu1 Eu2 98.83(12)
N1 Eu1 Eu2 97.47(12)
N3 Eu1 Eu2 104.62(12)
N6 Eu1 Eu2 103.63(12)
N01 Eu1 Eu2 176.53(11)
O2 Eu2 O1 68.12(15)
O2 Eu2 OW1 144.26(17)
O1 Eu2 OW1 147.55(17)
O2 Eu2 N11 92.36(18)
O1 Eu2 N11 81.31(18)
OW1 Eu2 N11 95.6(2)
O2 Eu2 N8 82.22(18)
O1 Eu2 N8 93.17(17)
OW1 Eu2 N8 90.95(19)
N11 Eu2 N8 173.42(18)
O2 Eu2 N7 125.66(17)
O1 Eu2 N7 75.22(17)
OW1 Eu2 N7 78.84(18)
N11 Eu2 N7 120.48(18)
N8 Eu2 N7 60.90(17)
O2 Eu2 N10 75.84(17)
O1 Eu2 N10 125.78(17)
OW1 Eu2 N10 77.95(18)
N11 Eu2 N10 60.75(18)
N8 Eu2 N10 120.93(18)
N7 Eu2 N10 156.74(17)
O2 Eu2 N9 74.42(17)
O1 Eu2 N9 136.87(17)
OW1 Eu2 N9 71.73(18)
N11 Eu2 N9 121.56(19)
N8 Eu2 N9 60.61(18)
N7 Eu2 N9 112.63(19)
N10 Eu2 N9 60.82(19)
O2 Eu2 N12 136.42(17)
O1 Eu2 N12 74.27(16)
OW1 Eu2 N12 76.24(17)
N11 Eu2 N12 60.26(18)
N8 Eu2 N12 121.78(18)
N7 Eu2 N12 60.93(18)
N10 Eu2 N12 111.48(18)
N9 Eu2 N12 147.95(17)
O2 Eu2 Eu1 34.18(12)
O1 Eu2 Eu1 33.95(10)
OW1 Eu2 Eu1 178.01(14)
N11 Eu2 Eu1 85.88(13)
N8 Eu2 Eu1 87.54(12)
N7 Eu2 Eu1 101.51(12)
N10 Eu2 Eu1 101.74(12)
N9 Eu2 Eu1 106.38(12)
N12 Eu2 Eu1 105.66(12)
Eu2 O1 Eu1 112.83(17)
Eu2 O2 Eu1 112.74(19)
N01 O11 Eu1 96.3(4)
N01 O12 Eu1 95.9(4)
O13 N01 O11 121.2(6)
O13 N01 O12 120.8(7)
O11 N01 O12 118.0(6)
O13 N01 Eu1 173.7(4)
O11 N01 Eu1 59.1(3)
O12 N01 Eu1 59.4(3)
O23 N02 O22 119.7(6)
O23 N02 O21 120.5(7)
O22 N02 O21 119.8(7)
O32 N03 O33 120.8(7)
O32 N03 O31 120.3(7)
O33 N03 O31 118.8(7)
O42 N04 O41 131.4(18)
O42 N04 O43 117.0(15)
O41 N04 O43 110.7(13)
C5 N1 C1 117.8(6)
C5 N1 Eu1 120.5(4)
C1 N1 Eu1 121.6(4)
C6 N2 C7 120.4(6)
C6 N2 Eu1 122.4(5)
C7 N2 Eu1 116.7(4)
C13 N3 C12 119.0(6)
C13 N3 Eu1 120.8(5)
C12 N3 Eu1 119.6(4)
C14 N4 C18 117.3(6)
C14 N4 Eu1 122.3(5)
C18 N4 Eu1 120.3(4)
C19 N5 C20 119.4(6)
C19 N5 Eu1 121.4(5)
C20 N5 Eu1 118.7(4)
C26 N6 C25 119.8(6)
C26 N6 Eu1 120.1(5)
C25 N6 Eu1 119.5(4)
C35 N7 C31 117.1(6)
C35 N7 Eu2 120.9(4)
C31 N7 Eu2 121.1(5)
C36 N8 C37 120.2(6)
C36 N8 Eu2 122.2(5)
C37 N8 Eu2 117.4(4)
C43 N9 C42 119.2(6)
C43 N9 Eu2 120.0(5)
C42 N9 Eu2 120.6(4)
C44 N10 C48 117.4(7)
C44 N10 Eu2 121.3(5)
C48 N10 Eu2 120.8(5)
C49 N11 C50 120.4(6)
C49 N11 Eu2 122.3(5)
C50 N11 Eu2 117.2(4)
C56 N12 C55 118.7(5)
C56 N12 Eu2 118.6(5)
C55 N12 Eu2 121.0(4)
N1 C1 C2 122.8(7)
N1 C1 C26 116.7(6)
C2 C1 C26 120.4(7)
C3 C2 C1 118.9(7)
C4 C3 C2 118.7(7)
C3 C4 C5 118.7(7)
N1 C5 C4 123.2(6)
N1 C5 C6 115.7(6)
C4 C5 C6 121.1(6)
N2 C6 C5 120.2(7)
N2 C7 C12 106.1(5)
N2 C7 C8 115.0(6)
C12 C7 C8 111.3(6)
C9 C8 C7 111.0(6)
C8 C9 C10 109.8(6)
C11 C10 C9 110.0(6)
C10 C11 C12 112.7(6)
N3 C12 C11 114.8(6)
N3 C12 C7 106.4(5)
C11 C12 C7 112.2(6)
N3 C13 C14 119.3(6)
N4 C14 C15 123.8(7)
N4 C14 C13 116.5(6)
C15 C14 C13 119.7(6)
C14 C15 C16 118.5(7)
C17 C16 C15 118.3(7)
C16 C17 C18 119.0(7)
N4 C18 C17 122.9(7)
N4 C18 C19 116.3(6)
C17 C18 C19 120.8(7)
N5 C19 C18 120.1(7)
N5 C20 C21 116.9(6)
N5 C20 C25 106.1(6)
C21 C20 C25 111.1(6)
C22 C21 C20 112.2(6)
C21 C22 C23 109.6(7)
C24 C23 C22 109.9(6)
C23 C24 C25 112.2(6)
N6 C25 C24 115.1(6)
N6 C25 C20 106.4(5)
C24 C25 C20 112.7(6)
N6 C26 C1 121.0(7)
N7 C31 C32 123.1(7)
N7 C31 C56 116.8(6)
C32 C31 C56 120.1(6)
C33 C32 C31 118.9(7)
C32 C33 C34 118.8(7)
C33 C34 C35 117.6(7)
N7 C35 C34 124.4(7)
N7 C35 C36 116.0(6)
C34 C35 C36 119.6(7)
N8 C36 C35 119.6(6)
N8 C37 C38 115.7(6)
N8 C37 C42 105.5(5)
C38 C37 C42 112.5(6)
C39 C38 C37 110.3(6)
C40 C39 C38 110.7(6)
C39 C40 C41 110.3(6)
C42 C41 C40 112.3(6)
N9 C42 C41 114.9(6)
N9 C42 C37 106.2(6)
C41 C42 C37 112.0(6)
N9 C43 C44 121.2(7)
N10 C44 C45 122.7(7)
N10 C44 C43 116.5(6)
C45 C44 C43 120.8(6)
C46 C45 C44 119.7(7)
C45 C46 C47 117.8(7)
C46 C47 C48 119.5(7)
N10 C48 C47 123.0(7)
N10 C48 C49 115.4(6)
C47 C48 C49 121.6(7)
N11 C49 C48 120.3(7)
N11 C50 C51 116.1(6)
N11 C50 C55 106.1(6)
C51 C50 C55 111.7(6)
C52 C51 C50 109.9(6)
C51 C52 C53 109.6(6)
C52 C53 C54 110.3(6)
C53 C54 C55 113.4(6)
N12 C55 C54 116.2(6)
N12 C55 C50 106.3(5)
C54 C55 C50 111.1(6)
N12 C56 C31 121.7(6)

loop_
_geom_bond_atom_site_label_1
_geom_bond_atom_site_label_2
_geom_bond_distance
_geom_bond_publ_flag
Eu1 O1 2.319(4) yes
Eu1 O2 2.332(4) yes
Eu1 O11 2.593(5) yes
Eu1 O12 2.600(5) yes
Eu1 N5 2.624(6) yes
Eu1 N2 2.634(5) yes
Eu1 N4 2.646(6) yes
Eu1 N1 2.680(6) yes
Eu1 N3 2.691(6) yes
Eu1 N6 2.725(5) yes
Eu1 N01 3.003(6) ?
Eu1 Eu2 3.8281(6) yes
Eu2 O2 2.266(4) yes
Eu2 O1 2.276(4) yes
Eu2 OW1 2.441(5) yes
Eu2 N11 2.638(6) yes
Eu2 N8 2.647(6) yes
Eu2 N7 2.660(6) yes
Eu2 N10 2.668(6) yes
Eu2 N9 2.700(6) yes
Eu2 N12 2.721(5) yes
O11 N01 1.255(8) ?
O12 N01 1.261(8) ?
O13 N01 1.247(7) ?
O21 N02 1.253(8) ?
O22 N02 1.231(7) ?
O23 N02 1.228(8) ?
O31 N03 1.274(8) ?
O32 N03 1.219(9) ?
O33 N03 1.236(9) ?
O41 N04 1.245(17) ?
O42 N04 1.150(13) ?
O43 N04 1.366(18) ?
N1 C5 1.330(9) ?
N1 C1 1.340(8) ?
N2 C6 1.259(9) ?
N2 C7 1.483(8) ?
N3 C13 1.287(9) ?
N3 C12 1.477(9) ?
N4 C14 1.331(9) ?
N4 C18 1.343(9) ?
N5 C19 1.277(9) ?
N5 C20 1.463(9) ?
N6 C26 1.272(9) ?
N6 C25 1.467(8) ?
N7 C35 1.325(9) ?
N7 C31 1.338(9) ?
N8 C36 1.256(9) ?
N8 C37 1.470(9) ?
N9 C43 1.264(9) ?
N9 C42 1.479(9) ?
N10 C44 1.329(8) ?
N10 C48 1.342(10) ?
N11 C49 1.267(9) ?
N11 C50 1.463(9) ?
N12 C56 1.276(9) ?
N12 C55 1.471(9) ?
C1 C2 1.394(10) ?
C1 C26 1.466(10) ?
C2 C3 1.385(11) ?
C3 C4 1.380(10) ?
C4 C5 1.399(10) ?
C5 C6 1.482(10) ?
C7 C12 1.531(9) ?
C7 C8 1.532(10) ?
C8 C9 1.521(10) ?
C9 C10 1.527(10) ?
C10 C11 1.518(10) ?
C11 C12 1.527(9) ?
C13 C14 1.481(10) ?
C14 C15 1.389(9) ?
C15 C16 1.401(11) ?
C16 C17 1.375(10) ?
C17 C18 1.403(10) ?
C18 C19 1.472(10) ?
C20 C21 1.527(10) ?
C20 C25 1.545(10) ?
C21 C22 1.515(10) ?
C22 C23 1.543(11) ?
C23 C24 1.518(11) ?
C24 C25 1.544(10) ?
C31 C32 1.396(10) ?
C31 C56 1.453(9) ?
C32 C33 1.384(11) ?
C33 C34 1.389(11) ?
C34 C35 1.401(10) ?
C35 C36 1.485(9) ?
C37 C38 1.527(10) ?
C37 C42 1.539(10) ?
C38 C39 1.526(10) ?
C39 C40 1.519(11) ?
C40 C41 1.541(10) ?
C41 C42 1.530(9) ?
C43 C44 1.467(10) ?
C44 C45 1.398(10) ?
C45 C46 1.370(11) ?
C46 C47 1.379(11) ?
C47 C48 1.384(10) ?
C48 C49 1.463(10) ?
C50 C51 1.537(9) ?
C50 C55 1.544(10) ?
C51 C52 1.521(10) ?
C52 C53 1.522(10) ?
C53 C54 1.530(10) ?
C54 C55 1.535(9) ?
